data_4072524
loop_
_publ_author_name
'Axenov, Kirill V.'
'Klinga, Martti'
'Lehtonen, Olli'
'Koskela, Harri T.'
'Leskel\"a, Markku'
'Repo, Timo'

_publ_section_title
;
 Hafnium Bis(phenoxyimino) Dibenzyl Complexes and Their Activation toward
 Olefin Polymerization
;
_journal_issue 6
_journal_name_full Organometallics
_journal_page_first 1444
_journal_paper_doi 10.1021/om060753f
_journal_volume 26
_journal_year 2007
_chemical_formula_moiety 'C48 H40 F10 Hf N2 O2, 1.5(C4 H10 O)'
_chemical_formula_sum 'C54 H55 F10 Hf N2 O3.5'
_chemical_formula_weight 1156.49
_chemical_name_systematic
; 
 bis[2,4-di(1,1-dimethyl-1-ethyl)-6-[[(pentafluorophenyl)imino-\kN]
 methyl]-phenolato-\kO]bis(phenylmethyl)hafnium(IV) 
;
_space_group_IT_number 60
_symmetry_cell_setting orthorhombic
_symmetry_space_group_name_Hall '-P 2n 2ab'
_symmetry_space_group_name_H-M 'P b c n'
_atom_sites_solution_hydrogens geom
_atom_sites_solution_primary direct
_atom_sites_solution_secondary difmap
_audit_creation_method SHELXL-97
_cell_angle_alpha 90.00
_cell_angle_beta 90.00
_cell_angle_gamma 90.00
_cell_formula_units_Z 4
_cell_length_a 25.253(2)
_cell_length_b 9.4870(10)
_cell_length_c 22.630(2)
_cell_measurement_temperature 173(2)
_cell_volume 5421.6(9)
_computing_structure_refinement 'SHELXL-97 (Sheldrick, 1997)'
_computing_structure_solution 'SHELXS-97 (Sheldrick, 1990)'
_diffrn_ambient_temperature 173(2)
_diffrn_measured_fraction_theta_full 0.985
_diffrn_measured_fraction_theta_max 0.985
_diffrn_measurement_device_type KappaCCD
_diffrn_measurement_method 'omega- and phi-scans'
_diffrn_radiation_monochromator graphite
_diffrn_radiation_source 'fine-focus sealed tube'
_diffrn_radiation_type MoK\a
_diffrn_radiation_wavelength 0.71073
_diffrn_reflns_av_R_equivalents 0.0617
_diffrn_reflns_av_sigmaI/netI 0.0290
_diffrn_reflns_limit_h_max 30
_diffrn_reflns_limit_h_min -30
_diffrn_reflns_limit_k_max 11
_diffrn_reflns_limit_k_min -11
_diffrn_reflns_limit_l_max 27
_diffrn_reflns_limit_l_min -27
_diffrn_reflns_number 68597
_diffrn_reflns_theta_full 25.25
_diffrn_reflns_theta_max 25.25
_diffrn_reflns_theta_min 2.92
_exptl_absorpt_coefficient_mu 2.001
_exptl_absorpt_correction_T_max 0.6346
_exptl_absorpt_correction_T_min 0.5410
_exptl_absorpt_correction_type multi-scan
_exptl_absorpt_process_details 'SADABS (Sheldrick, 1996)'
_exptl_crystal_colour red_orange
_exptl_crystal_density_diffrn 1.417
_exptl_crystal_density_method 'not measured'
_exptl_crystal_description block
_exptl_crystal_F_000 2332
_exptl_crystal_size_max 0.35
_exptl_crystal_size_mid 0.30
_exptl_crystal_size_min 0.25
_refine_diff_density_max 0.851
_refine_diff_density_min -2.145
_refine_diff_density_rms 0.099
_refine_ls_extinction_method none
_refine_ls_goodness_of_fit_ref 1.180
_refine_ls_hydrogen_treatment constr
_refine_ls_matrix_type full
_refine_ls_number_parameters 317
_refine_ls_number_reflns 4845
_refine_ls_number_restraints 20
_refine_ls_restrained_S_all 1.182
_refine_ls_R_factor_all 0.0720
_refine_ls_R_factor_gt 0.0490
_refine_ls_shift/su_max 0.003
_refine_ls_shift/su_mean 0.000
_refine_ls_structure_factor_coef Fsqd
_refine_ls_weighting_details 'calc w=1/[\s^2^(Fo^2^)+(0.0250P)^2^+30.0000P] where P=(Fo^2^+2Fc^2^)/3'
_refine_ls_weighting_scheme calc
_refine_ls_wR_factor_gt 0.1037
_refine_ls_wR_factor_ref 0.1093
_reflns_number_gt 3535
_reflns_number_total 4845
_reflns_threshold_expression >2sigma(I)
_cod_data_source_file om060753fsi20060821_081706.cif
_cod_data_source_block axi64
_cod_original_formula_sum 'C54 H55 F10 Hf N2 O3.50'
_cod_database_code 4072524

loop_
_symmetry_equiv_pos_as_xyz
'x, y, z'
'-x+1/2, -y+1/2, z+1/2'
'x+1/2, -y+1/2, -z'
'-x, y, -z+1/2'
'-x, -y, -z'
'x-1/2, y-1/2, -z-1/2'
'-x-1/2, y-1/2, z'
'x, -y, z-1/2'

loop_
_atom_site_label
_atom_site_type_symbol
_atom_site_fract_x
_atom_site_fract_y
_atom_site_fract_z
_atom_site_U_iso_or_equiv
_atom_site_adp_type
_atom_site_occupancy
_atom_site_symmetry_multiplicity
_atom_site_calc_flag
_atom_site_refinement_flags
_atom_site_disorder_assembly
_atom_site_disorder_group
Hf1 Hf 0.0000 0.12930(3) 0.7500 0.02754(8) Uani 1 2 d S . .
O1 O 0.07780(12) 0.0872(3) 0.75328(17) 0.0324(8) Uani 1 1 d . . .
N1 N 0.01390(16) -0.0456(5) 0.6739(2) 0.0364(12) Uani 1 1 d . . .
C1 C 0.1197(2) 0.0388(5) 0.7239(3) 0.0326(13) Uani 1 1 d . . .
C2 C 0.1110(2) -0.0462(6) 0.6740(3) 0.0359(14) Uani 1 1 d . . .
C3 C 0.1541(2) -0.1012(7) 0.6418(3) 0.0511(17) Uani 1 1 d . . .
H3A H 0.1481 -0.1594 0.6084 0.061 Uiso 1 1 calc R . .
C4 C 0.2044(2) -0.0706(8) 0.6589(3) 0.059(2) Uani 1 1 d . . .
H4A H 0.2337 -0.1064 0.6373 0.070 Uiso 1 1 calc R . .
C5 C 0.2126(2) 0.0144(7) 0.7088(3) 0.0483(17) Uani 1 1 d . . .
H5A H 0.2480 0.0343 0.7202 0.058 Uiso 1 1 calc R . .
C6 C 0.17218(19) 0.0704(5) 0.7421(3) 0.0352(14) Uani 1 1 d . . .
C7 C 0.0595(2) -0.0859(6) 0.6530(3) 0.0400(15) Uani 1 1 d . . .
H7A H 0.0585 -0.1487 0.6203 0.048 Uiso 1 1 calc R . .
C11 C -0.0298(2) -0.1028(6) 0.6419(3) 0.0391(15) Uani 1 1 d D . .
F12 F -0.01225(14) 0.0376(4) 0.55931(15) 0.0615(11) Uani 1 1 d . . .
C12 C -0.0416(2) -0.0631(7) 0.5853(3) 0.0474(17) Uani 1 1 d D . .
F13 F -0.09505(18) -0.0749(6) 0.50079(19) 0.0993(17) Uani 1 1 d . . .
C13 C -0.0840(3) -0.1206(8) 0.5545(3) 0.064(2) Uani 1 1 d D . .
F14 F -0.15481(18) -0.2799(6) 0.5512(2) 0.1125(19) Uani 1 1 d . . .
C14 C -0.1144(3) -0.2241(8) 0.5810(4) 0.078(3) Uani 1 1 d D . .
F15 F -0.13296(16) -0.3658(4) 0.6633(3) 0.0916(16) Uani 1 1 d . . .
C15 C -0.1032(3) -0.2660(7) 0.6375(4) 0.064(2) Uani 1 1 d D . .
F16 F -0.05199(14) -0.2496(4) 0.7224(2) 0.0639(11) Uani 1 1 d . . .
C16 C -0.0618(2) -0.2059(6) 0.6671(3) 0.0490(17) Uani 1 1 d D . .
C17 C 0.1836(2) 0.1628(6) 0.7960(3) 0.0398(15) Uani 1 1 d . . .
C18 C 0.1601(2) 0.3114(6) 0.7870(3) 0.0536(19) Uani 1 1 d . . .
H18A H 0.1220 0.3039 0.7796 0.080 Uiso 1 1 calc R . .
H18B H 0.1772 0.3566 0.7531 0.080 Uiso 1 1 calc R . .
H18C H 0.1662 0.3681 0.8225 0.080 Uiso 1 1 calc R . .
C19 C 0.2438(2) 0.1823(7) 0.8067(3) 0.0518(18) Uani 1 1 d . . .
H19A H 0.2600 0.2260 0.7719 0.078 Uiso 1 1 calc R . .
H19B H 0.2602 0.0903 0.8139 0.078 Uiso 1 1 calc R . .
H19C H 0.2493 0.2432 0.8412 0.078 Uiso 1 1 calc R . .
C20 C 0.1604(3) 0.0941(8) 0.8521(3) 0.0587(19) Uani 1 1 d . . .
H20A H 0.1223 0.0792 0.8468 0.088 Uiso 1 1 calc R . .
H20B H 0.1664 0.1562 0.8860 0.088 Uiso 1 1 calc R . .
H20C H 0.1778 0.0033 0.8590 0.088 Uiso 1 1 calc R . .
C21 C 0.0447(2) 0.3603(6) 0.6602(2) 0.0339(13) Uani 1 1 d D . .
C22 C 0.0790(2) 0.2984(6) 0.6192(2) 0.0401(15) Uani 1 1 d D . .
H22A H 0.0691 0.2130 0.6002 0.048 Uiso 1 1 calc R . .
C23 C 0.1266(3) 0.3597(7) 0.6063(3) 0.0536(18) Uani 1 1 d D . .
H23A H 0.1494 0.3165 0.5782 0.064 Uiso 1 1 calc R . .
C24 C 0.1423(2) 0.4844(7) 0.6335(3) 0.0506(17) Uani 1 1 d D . .
H24A H 0.1755 0.5262 0.6242 0.061 Uiso 1 1 calc R . .
C25 C 0.1096(2) 0.5456(7) 0.6737(3) 0.0470(16) Uani 1 1 d D . .
H25A H 0.1202 0.6298 0.6931 0.056 Uiso 1 1 calc R . .
C26 C 0.0608(2) 0.4860(6) 0.6865(3) 0.0414(15) Uani 1 1 d D . .
H26A H 0.0379 0.5316 0.7137 0.050 Uiso 1 1 calc R . .
C27 C -0.0064(2) 0.2913(5) 0.6773(2) 0.0343(13) Uani 1 1 d . . .
H27A H -0.0215 0.2452 0.6419 0.041 Uiso 1 1 calc R . .
H27B H -0.0315 0.3653 0.6901 0.041 Uiso 1 1 calc R . .
O40 O 0.2533(11) -0.0924(19) 0.5164(10) 0.102(5) Uiso 0.25 1 d PD A -1
C41 C 0.2476(17) 0.031(2) 0.4832(13) 0.102(5) Uiso 0.25 1 d PD A -1
H41A H 0.2116 0.0314 0.4659 0.123 Uiso 0.25 1 calc PR A -1
H41B H 0.2730 0.0273 0.4500 0.123 Uiso 0.25 1 calc PR A -1
C42 C 0.2557(19) 0.174(3) 0.5156(18) 0.102(5) Uiso 0.25 1 d PD A -1
H42A H 0.2501 0.2519 0.4878 0.153 Uiso 0.25 1 calc PR A -1
H42B H 0.2918 0.1789 0.5313 0.153 Uiso 0.25 1 calc PR A -1
H42C H 0.2303 0.1818 0.5482 0.153 Uiso 0.25 1 calc PR A -1
C43 C 0.2400(16) -0.227(2) 0.4966(15) 0.102(5) Uiso 0.25 1 d PD A -1
H43A H 0.2526 -0.2301 0.4552 0.123 Uiso 0.25 1 calc PR A -1
H43B H 0.2008 -0.2265 0.4943 0.123 Uiso 0.25 1 calc PR A -1
C44 C 0.2541(19) -0.374(3) 0.5221(19) 0.102(5) Uiso 0.25 1 d PD A -1
H44A H 0.2408 -0.4479 0.4956 0.153 Uiso 0.25 1 calc PR A -1
H44B H 0.2378 -0.3853 0.5612 0.153 Uiso 0.25 1 calc PR A -1
H44C H 0.2926 -0.3831 0.5258 0.153 Uiso 0.25 1 calc PR A -1
O50 O 0.0518(5) 0.6520(13) 0.5111(6) 0.100(2) Uiso 0.50 1 d PD B -2
C51 C 0.0338(7) 0.527(2) 0.4860(11) 0.100(2) Uiso 0.50 1 d PD B -2
H51A H 0.0595 0.4510 0.4944 0.120 Uiso 0.50 1 calc PR B -2
H51B H 0.0316 0.5389 0.4426 0.120 Uiso 0.50 1 calc PR B -2
C52 C -0.0198(7) 0.487(3) 0.5098(12) 0.100(2) Uiso 0.50 1 d PD B -2
H52A H -0.0323 0.4015 0.4896 0.150 Uiso 0.50 1 calc PR B -2
H52B H -0.0449 0.5637 0.5031 0.150 Uiso 0.50 1 calc PR B -2
H52C H -0.0170 0.4680 0.5523 0.150 Uiso 0.50 1 calc PR B -2
C53 C 0.1019(6) 0.677(2) 0.4868(7) 0.100(2) Uiso 0.50 1 d PD B -2
H53A H 0.1285 0.6155 0.5058 0.120 Uiso 0.50 1 calc PR B -2
H53B H 0.1123 0.7766 0.4938 0.120 Uiso 0.50 1 calc PR B -2
C54 C 0.0997(8) 0.649(2) 0.4230(7) 0.100(2) Uiso 0.50 1 d PD B -2
H54B H 0.1354 0.6552 0.4062 0.150 Uiso 0.50 1 calc PR B -2
H54C H 0.0767 0.7184 0.4038 0.150 Uiso 0.50 1 calc PR B -2
H54D H 0.0855 0.5541 0.4163 0.150 Uiso 0.50 1 calc PR B -2

loop_
_atom_site_aniso_label
_atom_site_aniso_U_11
_atom_site_aniso_U_22
_atom_site_aniso_U_33
_atom_site_aniso_U_23
_atom_site_aniso_U_13
_atom_site_aniso_U_12
Hf1 0.02028(13) 0.02235(14) 0.04001(15) 0.000 0.00436(16) 0.000
O1 0.0223(16) 0.0311(17) 0.044(2) 0.0026(19) 0.0037(18) 0.0002(14)
N1 0.026(2) 0.028(2) 0.055(3) -0.005(2) 0.007(2) -0.0025(18)
C1 0.022(3) 0.029(3) 0.047(3) 0.012(3) 0.008(2) 0.007(2)
C2 0.025(3) 0.032(3) 0.051(4) 0.005(3) 0.012(3) 0.004(2)
C3 0.038(3) 0.052(4) 0.063(4) -0.002(3) 0.021(3) 0.002(3)
C4 0.028(3) 0.068(5) 0.080(5) -0.003(4) 0.021(3) 0.007(3)
C5 0.022(3) 0.056(4) 0.066(4) 0.010(3) 0.007(3) 0.004(3)
C6 0.023(2) 0.033(3) 0.050(4) 0.016(3) 0.005(3) 0.001(2)
C7 0.044(3) 0.026(3) 0.050(4) -0.011(3) 0.011(3) 0.000(3)
C11 0.031(3) 0.031(3) 0.054(4) -0.021(3) 0.012(3) -0.005(3)
F12 0.058(2) 0.089(3) 0.0372(18) -0.0134(19) 0.0044(17) -0.022(2)
C12 0.041(3) 0.055(4) 0.047(4) -0.028(3) 0.010(3) -0.009(3)
F13 0.074(3) 0.168(5) 0.056(3) -0.049(3) -0.005(2) -0.027(3)
C13 0.051(4) 0.083(5) 0.060(4) -0.040(4) 0.005(3) -0.005(4)
F14 0.065(3) 0.135(4) 0.137(4) -0.082(4) 0.002(3) -0.042(3)
C14 0.038(4) 0.076(5) 0.120(7) -0.061(5) 0.008(4) -0.018(4)
F15 0.052(2) 0.054(2) 0.168(5) -0.018(3) 0.020(3) -0.030(2)
C15 0.040(4) 0.044(4) 0.107(6) -0.032(4) 0.017(4) -0.010(3)
F16 0.049(2) 0.0374(19) 0.106(3) 0.012(2) 0.014(2) -0.0083(17)
C16 0.040(3) 0.030(3) 0.077(5) -0.007(3) 0.011(3) 0.000(3)
C17 0.020(3) 0.043(3) 0.057(4) 0.017(3) -0.001(3) 0.000(2)
C18 0.032(3) 0.040(3) 0.089(5) 0.001(4) -0.011(3) -0.002(3)
C19 0.031(3) 0.059(4) 0.066(4) 0.013(4) -0.006(3) -0.002(3)
C20 0.047(4) 0.073(5) 0.055(4) 0.006(4) 0.001(3) -0.012(4)
C21 0.042(3) 0.031(3) 0.028(3) 0.003(2) -0.007(2) -0.002(3)
C22 0.053(4) 0.038(3) 0.029(3) 0.001(3) 0.005(3) -0.001(3)
C23 0.050(4) 0.067(5) 0.044(4) 0.008(3) 0.012(3) -0.001(4)
C24 0.043(4) 0.061(4) 0.048(4) 0.015(3) 0.000(3) -0.009(3)
C25 0.049(4) 0.041(3) 0.051(4) 0.007(3) -0.004(3) -0.012(3)
C26 0.046(3) 0.036(3) 0.042(3) 0.000(3) 0.000(3) 0.001(3)
C27 0.036(3) 0.030(3) 0.037(3) -0.001(2) -0.007(3) -0.001(3)

loop_
_atom_type_symbol
_atom_type_description
_atom_type_scat_dispersion_real
_atom_type_scat_dispersion_imag
_atom_type_scat_source
C C 0.0033 0.0016 'International Tables Vol C Tables 4.2.6.8 and 6.1.1.4'
H H 0.0000 0.0000 'International Tables Vol C Tables 4.2.6.8 and 6.1.1.4'
N N 0.0061 0.0033 'International Tables Vol C Tables 4.2.6.8 and 6.1.1.4'
O O 0.0106 0.0060 'International Tables Vol C Tables 4.2.6.8 and 6.1.1.4'
F F 0.0171 0.0103 'International Tables Vol C Tables 4.2.6.8 and 6.1.1.4'
Hf Hf -0.5830 6.1852 'International Tables Vol C Tables 4.2.6.8 and 6.1.1.4'

loop_
_geom_angle_atom_site_label_1
_geom_angle_atom_site_label_2
_geom_angle_atom_site_label_3
_geom_angle
_geom_angle_site_symmetry_1
_geom_angle_site_symmetry_3
O1 Hf1 O1 157.06(19) 4_556 .
O1 Hf1 C27 92.22(17) 4_556 .
O1 Hf1 C27 103.42(17) . .
O1 Hf1 C27 103.42(17) 4_556 4_556
O1 Hf1 C27 92.22(17) . 4_556
C27 Hf1 C27 94.2(3) . 4_556
O1 Hf1 N1 75.39(14) 4_556 4_556
O1 Hf1 N1 88.82(14) . 4_556
C27 Hf1 N1 167.54(17) . 4_556
C27 Hf1 N1 87.61(17) 4_556 4_556
O1 Hf1 N1 88.81(14) 4_556 .
O1 Hf1 N1 75.39(14) . .
C27 Hf1 N1 87.61(17) . .
C27 Hf1 N1 167.54(17) 4_556 .
N1 Hf1 N1 93.3(2) 4_556 .
C1 O1 Hf1 145.9(4) . .
C7 N1 C11 112.9(5) . .
C7 N1 Hf1 126.1(4) . .
C11 N1 Hf1 120.7(3) . .
O1 C1 C2 118.4(5) . .
O1 C1 C6 121.6(5) . .
C2 C1 C6 120.0(5) . .
C1 C2 C3 120.4(5) . .
C1 C2 C7 123.9(5) . .
C3 C2 C7 115.7(5) . .
C4 C3 C2 119.8(6) . .
C4 C3 H3A 120.1 . .
C2 C3 H3A 120.1 . .
C3 C4 C5 119.3(6) . .
C3 C4 H4A 120.4 . .
C5 C4 H4A 120.4 . .
C6 C5 C4 123.6(6) . .
C6 C5 H5A 118.2 . .
C4 C5 H5A 118.2 . .
C5 C6 C1 116.9(5) . .
C5 C6 C17 121.3(5) . .
C1 C6 C17 121.9(5) . .
N1 C7 C2 127.2(5) . .
N1 C7 H7A 116.4 . .
C2 C7 H7A 116.4 . .
C12 C11 C16 116.8(6) . .
C12 C11 N1 122.6(5) . .
C16 C11 N1 120.6(6) . .
F12 C12 C11 119.0(5) . .
F12 C12 C13 118.9(6) . .
C11 C12 C13 122.0(6) . .
F13 C13 C14 121.0(6) . .
F13 C13 C12 119.8(7) . .
C14 C13 C12 119.2(7) . .
F14 C14 C15 121.1(7) . .
F14 C14 C13 119.1(8) . .
C15 C14 C13 119.9(7) . .
F15 C15 C16 120.6(7) . .
F15 C15 C14 119.7(6) . .
C16 C15 C14 119.7(7) . .
F16 C16 C15 118.1(6) . .
F16 C16 C11 119.5(6) . .
C15 C16 C11 122.4(7) . .
C6 C17 C20 110.0(5) . .
C6 C17 C18 110.3(5) . .
C20 C17 C18 110.4(5) . .
C6 C17 C19 112.2(5) . .
C20 C17 C19 107.1(5) . .
C18 C17 C19 106.7(5) . .
C17 C18 H18A 109.5 . .
C17 C18 H18B 109.5 . .
H18A C18 H18B 109.5 . .
C17 C18 H18C 109.5 . .
H18A C18 H18C 109.5 . .
H18B C18 H18C 109.5 . .
C17 C19 H19A 109.5 . .
C17 C19 H19B 109.5 . .
H19A C19 H19B 109.5 . .
C17 C19 H19C 109.5 . .
H19A C19 H19C 109.5 . .
H19B C19 H19C 109.5 . .
C17 C20 H20A 109.5 . .
C17 C20 H20B 109.5 . .
H20A C20 H20B 109.5 . .
C17 C20 H20C 109.5 . .
H20A C20 H20C 109.5 . .
H20B C20 H20C 109.5 . .
C26 C21 C22 117.6(5) . .
C26 C21 C27 121.0(5) . .
C22 C21 C27 121.4(5) . .
C23 C22 C21 120.5(6) . .
C23 C22 H22A 119.8 . .
C21 C22 H22A 119.8 . .
C22 C23 C24 121.1(6) . .
C22 C23 H23A 119.4 . .
C24 C23 H23A 119.4 . .
C25 C24 C23 119.1(6) . .
C25 C24 H24A 120.4 . .
C23 C24 H24A 120.4 . .
C24 C25 C26 120.4(6) . .
C24 C25 H25A 119.8 . .
C26 C25 H25A 119.8 . .
C25 C26 C21 121.2(6) . .
C25 C26 H26A 119.4 . .
C21 C26 H26A 119.4 . .
C21 C27 Hf1 115.2(3) . .
C21 C27 H27A 108.5 . .
Hf1 C27 H27A 108.5 . .
C21 C27 H27B 108.5 . .
Hf1 C27 H27B 108.5 . .
H27A C27 H27B 107.5 . .
C43 O40 C41 125(2) . .
O40 C41 C42 118(3) . .
O40 C41 H41A 107.9 . .
C42 C41 H41A 107.9 . .
O40 C41 H41B 107.9 . .
C42 C41 H41B 107.9 . .
H41A C41 H41B 107.2 . .
C41 C42 H42A 109.5 . .
C41 C42 H42B 109.5 . .
H42A C42 H42B 109.5 . .
C41 C42 H42C 109.5 . .
H42A C42 H42C 109.5 . .
H42B C42 H42C 109.5 . .
O40 C43 C44 131(3) . .
O40 C43 H43A 104.6 . .
C44 C43 H43A 104.6 . .
O40 C43 H43B 104.6 . .
C44 C43 H43B 104.6 . .
H43A C43 H43B 105.7 . .
C43 C44 H44A 109.5 . .
C43 C44 H44B 109.5 . .
H44A C44 H44B 109.5 . .
C43 C44 H44C 109.5 . .
H44A C44 H44C 109.5 . .
H44B C44 H44C 109.5 . .
C51 O50 C53 106.4(14) . .
O50 C51 C52 111.5(14) . .
O50 C51 H51A 109.3 . .
C52 C51 H51A 109.3 . .
O50 C51 H51B 109.3 . .
C52 C51 H51B 109.3 . .
H51A C51 H51B 108.0 . .
C51 C52 H52A 109.5 . .
C51 C52 H52B 109.5 . .
H52A C52 H52B 109.5 . .
C51 C52 H52C 109.5 . .
H52A C52 H52C 109.5 . .
H52B C52 H52C 109.5 . .
O50 C53 C54 108.6(15) . .
O50 C53 H53A 110.0 . .
C54 C53 H53A 110.0 . .
O50 C53 H53B 110.0 . .
C54 C53 H53B 110.0 . .
H53A C53 H53B 108.3 . .
C53 C54 H54B 109.5 . .
C53 C54 H54C 109.5 . .
H54B C54 H54C 109.5 . .
C53 C54 H54D 109.5 . .
H54B C54 H54D 109.5 . .
H54C C54 H54D 109.5 . .

loop_
_geom_bond_atom_site_label_1
_geom_bond_atom_site_label_2
_geom_bond_distance
_geom_bond_site_symmetry_2
Hf1 O1 2.006(3) 4_556
Hf1 O1 2.006(3) .
Hf1 C27 2.256(5) .
Hf1 C27 2.256(5) 4_556
Hf1 N1 2.417(5) 4_556
Hf1 N1 2.417(5) .
O1 C1 1.332(6) .
N1 C7 1.302(7) .
N1 C11 1.428(7) .
C1 C2 1.405(8) .
C1 C6 1.420(7) .
C2 C3 1.410(8) .
C2 C7 1.435(8) .
C3 C4 1.358(9) .
C3 H3A 0.9500 .
C4 C5 1.403(9) .
C4 H4A 0.9500 .
C5 C6 1.375(8) .
C5 H5A 0.9500 .
C6 C17 1.529(8) .
C7 H7A 0.9500 .
C11 C12 1.367(8) .
C11 C16 1.392(8) .
F12 C12 1.345(7) .
C12 C13 1.388(8) .
F13 C13 1.320(9) .
C13 C14 1.384(9) .
F14 C14 1.334(8) .
C14 C15 1.367(10) .
F15 C15 1.342(8) .
C15 C16 1.366(8) .
F16 C16 1.341(8) .
C17 C20 1.542(9) .
C17 C18 1.543(8) .
C17 C19 1.551(8) .
C18 H18A 0.9800 .
C18 H18B 0.9800 .
C18 H18C 0.9800 .
C19 H19A 0.9800 .
C19 H19B 0.9800 .
C19 H19C 0.9800 .
C20 H20A 0.9800 .
C20 H20B 0.9800 .
C20 H20C 0.9800 .
C21 C26 1.392(7) .
C21 C22 1.398(7) .
C21 C27 1.498(7) .
C22 C23 1.368(8) .
C22 H22A 0.9500 .
C23 C24 1.392(8) .
C23 H23A 0.9500 .
C24 C25 1.359(8) .
C24 H24A 0.9500 .
C25 C26 1.386(7) .
C25 H25A 0.9500 .
C26 H26A 0.9500 .
C27 H27A 0.9900 .
C27 H27B 0.9900 .
O40 C43 1.395(18) .
O40 C41 1.401(18) .
C41 C42 1.554(19) .
C41 H41A 0.9900 .
C41 H41B 0.9900 .
C42 H42A 0.9800 .
C42 H42B 0.9800 .
C42 H42C 0.9800 .
C43 C44 1.554(19) .
C43 H43A 0.9900 .
C43 H43B 0.9900 .
C44 H44A 0.9800 .
C44 H44B 0.9800 .
C44 H44C 0.9800 .
O50 C51 1.388(16) .
O50 C53 1.400(15) .
C51 C52 1.508(14) .
C51 H51A 0.9900 .
C51 H51B 0.9900 .
C52 H52A 0.9800 .
C52 H52B 0.9800 .
C52 H52C 0.9800 .
C53 C54 1.472(15) .
C53 H53A 0.9900 .
C53 H53B 0.9900 .
C54 H54B 0.9800 .
C54 H54C 0.9800 .
C54 H54D 0.9800 .
